data_4512488
loop_
_publ_author_name
'Haynes, Keith M.'
'Perry, Collin M.'
'Rivas, Marlene'
'Golden, Teresa D.'
'Bazan, Antony'
'Quintana, Maria'
'Nesterov, Vladimir N.'
'Berhe, Seare A.'
'Rodr\'iguez, Juan'
'Estrada, Walter'
'Youngblood, W. Justin'

_publ_section_title
;
 Templated electrodeposition and photocatalytic activity of cuprous oxide
 nanorod arrays.
;
_journal_issue 1
_journal_name_full 'ACS applied materials &amp; interfaces'
_journal_page_first 830
_journal_page_last 837
_journal_paper_doi 10.1021/am507244q
_journal_volume 7
_journal_year 2015
_chemical_formula_moiety 'C12 H14 N2, 2(B F4)'
_chemical_formula_sum 'C12 H14 B2 F8 N2'
_chemical_formula_weight 359.87
_chemical_name_systematic
; 
 ? 
;
_space_group_IT_number 14
_symmetry_cell_setting monoclinic
_symmetry_space_group_name_Hall '-P 2ybc'
_symmetry_space_group_name_H-M 'P 1 21/c 1'
_atom_sites_solution_hydrogens geom
_atom_sites_solution_primary direct
_atom_sites_solution_secondary difmap
_audit_creation_method SHELXL-97
_cell_angle_alpha 90.00
_cell_angle_beta 95.446(3)
_cell_angle_gamma 90.00
_cell_formula_units_Z 2
_cell_length_a 5.6681(8)
_cell_length_b 8.7484(13)
_cell_length_c 14.873(2)
_cell_measurement_reflns_used 2293
_cell_measurement_temperature 200(2)
_cell_measurement_theta_max 27.00
_cell_measurement_theta_min 2.71
_cell_volume 734.18(18)
_computing_cell_refinement 'APEX2 (Bruker-AXS, 2007)'
_computing_data_collection 'APEX2 (Bruker-AXS, 2007)'
_computing_data_reduction 'APEX2 (Bruker-AXS, 2007)'
_computing_molecular_graphics 'SHELXTL (Sheldrick, 2008)'
_computing_publication_material 'SHELXTL (Sheldrick, 2008)'
_computing_structure_refinement 'SHELXL-97 (Sheldrick, 2008)'
_computing_structure_solution 'SHELXS-97 (Sheldrick, 2008)'
_diffrn_ambient_temperature 200(2)
_diffrn_measured_fraction_theta_full 0.996
_diffrn_measured_fraction_theta_max 0.996
_diffrn_measurement_device_type 'Bruker APEX II CCD'
_diffrn_measurement_method '\w scans'
_diffrn_radiation_monochromator graphite
_diffrn_radiation_source 'fine-focus sealed tube'
_diffrn_radiation_type MoK\a
_diffrn_radiation_wavelength 0.71073
_diffrn_reflns_av_R_equivalents 0.0429
_diffrn_reflns_av_sigmaI/netI 0.0357
_diffrn_reflns_limit_h_max 5
_diffrn_reflns_limit_h_min -7
_diffrn_reflns_limit_k_max 11
_diffrn_reflns_limit_k_min -11
_diffrn_reflns_limit_l_max 19
_diffrn_reflns_limit_l_min -19
_diffrn_reflns_number 5969
_diffrn_reflns_theta_full 27.14
_diffrn_reflns_theta_max 27.14
_diffrn_reflns_theta_min 2.70
_exptl_absorpt_coefficient_mu 0.166
_exptl_absorpt_correction_T_max 0.9866
_exptl_absorpt_correction_T_min 0.9706
_exptl_absorpt_correction_type multi-scan
_exptl_absorpt_process_details SADABS
_exptl_crystal_colour colorless
_exptl_crystal_density_diffrn 1.628
_exptl_crystal_density_method 'not measured'
_exptl_crystal_description block
_exptl_crystal_F_000 364
_exptl_crystal_size_max 0.18
_exptl_crystal_size_mid 0.13
_exptl_crystal_size_min 0.08
_refine_diff_density_max 0.243
_refine_diff_density_min -0.296
_refine_diff_density_rms 0.047
_refine_ls_extinction_method none
_refine_ls_goodness_of_fit_ref 1.036
_refine_ls_hydrogen_treatment constr
_refine_ls_matrix_type full
_refine_ls_number_parameters 110
_refine_ls_number_reflns 1628
_refine_ls_number_restraints 0
_refine_ls_restrained_S_all 1.036
_refine_ls_R_factor_all 0.0504
_refine_ls_R_factor_gt 0.0403
_refine_ls_shift/su_max 0.000
_refine_ls_shift/su_mean 0.000
_refine_ls_structure_factor_coef Fsqd
_refine_ls_weighting_details 'calc w=1/[\s^2^(Fo^2^)+(0.0500P)^2^+0.3000P] where P=(Fo^2^+2Fc^2^)/3'
_refine_ls_weighting_scheme calc
_refine_ls_wR_factor_gt 0.1051
_refine_ls_wR_factor_ref 0.1128
_reflns_number_gt 1321
_reflns_number_total 1628
_reflns_threshold_expression >2sigma(I)
_cod_data_source_file am507244q_si_002.cif
_cod_data_source_block p21c
_cod_depositor_comments
;
The following automatic conversions were performed:

'_symmetry_cell_setting' value 'Monoclinic' changed to 'monoclinic'
according to
/home/saulius/struct/COD-crude-data--automatic-downloads/rss-feeds/ACS/lib/dictionaries/cif_core.dic
dictionary named 'cif_core.dic' version 2.4.2 from 2011-04-26.

Automatic conversion script
Id: cif_fix_values 2935 2014-11-11 08:27:57Z andrius 

 Adding full bibliography for 4512488.cif.
;
_cod_original_cell_volume 734.17(19)
_cod_original_sg_symbol_Hall '-P 2ybc '
_cod_original_sg_symbol_H-M 'P 21/c'
_cod_database_code 4512488

loop_
_symmetry_equiv_pos_as_xyz
'x, y, z'
'-x, y+1/2, -z+1/2'
'-x, -y, -z'
'x, -y-1/2, z-1/2'

loop_
_atom_site_label
_atom_site_type_symbol
_atom_site_fract_x
_atom_site_fract_y
_atom_site_fract_z
_atom_site_U_iso_or_equiv
_atom_site_adp_type
_atom_site_occupancy
_atom_site_symmetry_multiplicity
_atom_site_calc_flag
_atom_site_refinement_flags
F1 F 0.58281(19) 0.63200(14) 0.31097(7) 0.0501(3) Uani 1 1 d .
N1 N 0.0341(2) 0.24484(15) 0.42266(9) 0.0305(3) Uani 1 1 d .
C1 C 0.0842(3) 0.22070(19) 0.51179(11) 0.0363(4) Uani 1 1 d .
H1A H -0.0075 0.2706 0.5533 0.044 Uiso 1 1 calc R
B1 B 0.3499(3) 0.6004(2) 0.32419(12) 0.0327(4) Uani 1 1 d .
F2 F 0.2194(2) 0.73492(13) 0.32279(8) 0.0567(4) Uani 1 1 d .
C2 C 0.2645(3) 0.12585(18) 0.54375(10) 0.0354(4) Uani 1 1 d .
H2A H 0.2972 0.1106 0.6069 0.042 Uiso 1 1 calc R
C3 C 0.4007(3) 0.05132(16) 0.48371(9) 0.0276(3) Uani 1 1 d .
F3 F 0.3362(2) 0.52970(14) 0.40652(7) 0.0522(3) Uani 1 1 d .
F4 F 0.2538(2) 0.50687(14) 0.25482(7) 0.0524(3) Uani 1 1 d .
C4 C 0.3426(3) 0.07798(19) 0.39167(10) 0.0330(4) Uani 1 1 d .
H4A H 0.4295 0.0282 0.3486 0.040 Uiso 1 1 calc R
C5 C 0.1617(3) 0.1753(2) 0.36294(10) 0.0345(4) Uani 1 1 d .
H5A H 0.1261 0.1937 0.3002 0.041 Uiso 1 1 calc R
C6 C -0.1580(3) 0.3507(2) 0.38982(12) 0.0398(4) Uani 1 1 d .
H6A H -0.2715 0.2973 0.3470 0.060 Uiso 1 1 calc R
H6B H -0.0909 0.4379 0.3596 0.060 Uiso 1 1 calc R
H6C H -0.2391 0.3873 0.4410 0.060 Uiso 1 1 calc R

loop_
_atom_site_aniso_label
_atom_site_aniso_U_11
_atom_site_aniso_U_22
_atom_site_aniso_U_33
_atom_site_aniso_U_23
_atom_site_aniso_U_13
_atom_site_aniso_U_12
F1 0.0411(6) 0.0667(8) 0.0440(6) -0.0078(5) 0.0123(5) -0.0113(5)
N1 0.0316(7) 0.0298(6) 0.0308(7) -0.0013(5) 0.0063(5) -0.0041(5)
C1 0.0451(10) 0.0360(8) 0.0294(8) -0.0051(6) 0.0111(7) 0.0013(7)
B1 0.0340(10) 0.0369(9) 0.0279(8) -0.0029(7) 0.0072(7) -0.0011(8)
F2 0.0722(9) 0.0492(7) 0.0505(7) 0.0004(5) 0.0157(6) 0.0215(6)
C2 0.0467(10) 0.0363(8) 0.0240(7) -0.0026(6) 0.0077(7) 0.0015(7)
C3 0.0330(8) 0.0254(7) 0.0253(7) -0.0024(6) 0.0073(6) -0.0074(6)
F3 0.0584(8) 0.0632(7) 0.0357(6) 0.0130(5) 0.0093(5) -0.0009(6)
F4 0.0550(7) 0.0608(7) 0.0423(6) -0.0185(5) 0.0089(5) -0.0134(6)
C4 0.0378(9) 0.0373(8) 0.0247(7) -0.0028(6) 0.0081(6) 0.0003(7)
C5 0.0375(9) 0.0417(9) 0.0252(7) -0.0008(7) 0.0071(6) -0.0019(7)
C6 0.0364(9) 0.0417(9) 0.0416(9) 0.0005(7) 0.0047(7) 0.0030(7)

loop_
_atom_type_symbol
_atom_type_description
_atom_type_scat_dispersion_real
_atom_type_scat_dispersion_imag
_atom_type_scat_source
C C 0.0033 0.0016 'International Tables Vol C Tables 4.2.6.8 and 6.1.1.4'
H H 0.0000 0.0000 'International Tables Vol C Tables 4.2.6.8 and 6.1.1.4'
B B 0.0013 0.0007 'International Tables Vol C Tables 4.2.6.8 and 6.1.1.4'
N N 0.0061 0.0033 'International Tables Vol C Tables 4.2.6.8 and 6.1.1.4'
F F 0.0171 0.0103 'International Tables Vol C Tables 4.2.6.8 and 6.1.1.4'

loop_
_geom_angle_atom_site_label_1
_geom_angle_atom_site_label_2
_geom_angle_atom_site_label_3
_geom_angle
_geom_angle_site_symmetry_3
C5 N1 C1 120.24(15) .
C5 N1 C6 119.47(14) .
C1 N1 C6 120.28(14) .
N1 C1 C2 121.27(15) .
N1 C1 H1A 119.4 .
C2 C1 H1A 119.4 .
F3 B1 F1 110.54(15) .
F3 B1 F4 110.12(15) .
F1 B1 F4 108.98(14) .
F3 B1 F2 108.56(14) .
F1 B1 F2 110.07(15) .
F4 B1 F2 108.54(15) .
C1 C2 C3 120.12(15) .
C1 C2 H2A 119.9 .
C3 C2 H2A 119.9 .
C2 C3 C4 117.12(15) .
C2 C3 C3 121.45(16) 3_656
C4 C3 C3 121.43(16) 3_656
C5 C4 C3 120.61(14) .
C5 C4 H4A 119.7 .
C3 C4 H4A 119.7 .
N1 C5 C4 120.64(15) .
N1 C5 H5A 119.7 .
C4 C5 H5A 119.7 .
N1 C6 H6A 109.5 .
N1 C6 H6B 109.5 .
H6A C6 H6B 109.5 .
N1 C6 H6C 109.5 .
H6A C6 H6C 109.5 .
H6B C6 H6C 109.5 .

loop_
_geom_bond_atom_site_label_1
_geom_bond_atom_site_label_2
_geom_bond_distance
_geom_bond_site_symmetry_2
F1 B1 1.381(2) .
N1 C5 1.343(2) .
N1 C1 1.346(2) .
N1 C6 1.477(2) .
C1 C2 1.366(2) .
C1 H1A 0.9500 .
B1 F3 1.381(2) .
B1 F4 1.387(2) .
B1 F2 1.389(2) .
C2 C3 1.396(2) .
C2 H2A 0.9500 .
C3 C4 1.397(2) .
C3 C3 1.485(3) 3_656
C4 C5 1.370(2) .
C4 H4A 0.9500 .
C5 H5A 0.9500 .
C6 H6A 0.9800 .
C6 H6B 0.9800 .
C6 H6C 0.9800 .
